data_1575684
loop_
_publ_author_name
'Ra&#xef;ch Panisello, Ot'
'Jover, Jes&#xfa;s'
'Puigjaner, Cristina'
'Ferrer, Montserrat'
'Mart&#xed;nez, Manuel'

_publ_section_title
;
 Kinetico-mechanistic insights into the photodynamic process of
 Au<sup>I</sup> complexes with the
 CNC<sub>6</sub>H<sub>4</sub>NNC<sub>6</sub>H<sub>5</sub> (iso-Ph)
 azobenzene ligand.
;
_journal_issue 40
_journal_name_full 'Dalton transactions (Cambridge, England : 2003)'
_journal_page_first 15134
_journal_page_last 15143
_journal_paper_doi 10.1039/d5dt01292a
_journal_volume 54
_journal_year 2025
_chemical_formula_moiety 'C27 H18 Au F3 N6 O3 S'
_chemical_formula_sum 'C27 H18 Au F3 N6 O3 S'
_chemical_formula_weight 760.50
_space_group_crystal_system monoclinic
_space_group_IT_number 12
_space_group_name_Hall '-C 2y'
_space_group_name_H-M_alt 'C 1 2/m 1'
_atom_sites_solution_hydrogens geom
_audit_creation_method SHELXL-2019/1
_audit_update_record
;
2025-09-01 deposited with the CCDC.	2025-09-10 downloaded from the CCDC.
;
_cell_angle_alpha 90
_cell_angle_beta 102.061(4)
_cell_angle_gamma 90
_cell_formula_units_Z 2
_cell_length_a 6.6995(6)
_cell_length_b 28.236(3)
_cell_length_c 7.0129(7)
_cell_measurement_reflns_used 9963
_cell_measurement_temperature 100(2)
_cell_measurement_theta_max 26.38
_cell_measurement_theta_min 2.89
_cell_volume 1297.3(2)
_computing_cell_refinement 'Bruker SAINT'
_computing_data_collection 'Bruker APEX4'
_computing_data_reduction 'Bruker SAINT'
_computing_molecular_graphics 'Bruker SHELXTL'
_computing_publication_material 'Bruker SHELXTL'
_computing_structure_refinement 'SHELXL-2019/1 (Sheldrick, 2019)'
_computing_structure_solution 'SHELXT 2014/5 (Sheldrick, 2014)'
_diffrn_ambient_temperature 100(2)
_diffrn_measured_fraction_theta_full 0.999
_diffrn_measured_fraction_theta_max 0.996
_diffrn_measurement_device_type 'Bruker D8 Venture'
_diffrn_measurement_method '\f and \w scans'
_diffrn_radiation_type MoK\a
_diffrn_radiation_wavelength 0.71073
_diffrn_reflns_av_R_equivalents 0.1190
_diffrn_reflns_av_unetI/netI 0.0619
_diffrn_reflns_Laue_measured_fraction_full 0.999
_diffrn_reflns_Laue_measured_fraction_max 0.996
_diffrn_reflns_limit_h_max 9
_diffrn_reflns_limit_h_min -9
_diffrn_reflns_limit_k_max 40
_diffrn_reflns_limit_k_min -40
_diffrn_reflns_limit_l_max 10
_diffrn_reflns_limit_l_min -10
_diffrn_reflns_number 20729
_diffrn_reflns_point_group_measured_fraction_full 0.999
_diffrn_reflns_point_group_measured_fraction_max 0.996
_diffrn_reflns_theta_full 25.242
_diffrn_reflns_theta_max 30.643
_diffrn_reflns_theta_min 2.886
_diffrn_source microfocus
_exptl_absorpt_coefficient_mu 5.815
_exptl_absorpt_correction_T_max 0.7454
_exptl_absorpt_correction_T_min 0.3417
_exptl_absorpt_correction_type multi-scan
_exptl_absorpt_process_details sadabs
_exptl_crystal_colour orange
_exptl_crystal_density_diffrn 1.947
_exptl_crystal_description prism
_exptl_crystal_F_000 736
_exptl_crystal_size_max 0.156
_exptl_crystal_size_mid 0.024
_exptl_crystal_size_min 0.020
_refine_diff_density_max 8.775
_refine_diff_density_min -3.321
_refine_diff_density_rms 0.393
_refine_ls_extinction_method none
_refine_ls_goodness_of_fit_ref 1.055
_refine_ls_hydrogen_treatment constr
_refine_ls_matrix_type full
_refine_ls_number_parameters 131
_refine_ls_number_reflns 2052
_refine_ls_number_restraints 13
_refine_ls_restrained_S_all 1.053
_refine_ls_R_factor_all 0.0638
_refine_ls_R_factor_gt 0.0626
_refine_ls_shift/su_max 0.000
_refine_ls_shift/su_mean 0.000
_refine_ls_structure_factor_coef Fsqd
_refine_ls_weighting_details 'w=1/[\s^2^(Fo^2^)+(0.1380P)^2^] where P=(Fo^2^+2Fc^2^)/3'
_refine_ls_weighting_scheme calc
_refine_ls_wR_factor_gt 0.1646
_refine_ls_wR_factor_ref 0.1653
_reflns_Friedel_coverage 0.000
_reflns_number_gt 2028
_reflns_number_total 2052
_reflns_threshold_expression 'I > 2\s(I)'
_cod_data_source_file d5dt01292a2.cif
_cod_data_source_block mo_IAPADB030A_0ma_a
_cod_depositor_comments 'Adding full bibliography for 1575683--1575684.cif.'
_cod_original_sg_symbol_H-M 'C 2/m'
_cod_database_code 1575684
_shelx_shelxl_version_number 2019/1
_shelx_space_group_comment
;
The symmetry employed for this shelxl refinement is uniquely defined
by the following loop, which should always be used as a source of
symmetry information in preference to the above space-group names.
They are only intended as comments.
;

loop_
_space_group_symop_operation_xyz
'x, y, z'
'-x, y, -z'
'x+1/2, y+1/2, z'
'-x+1/2, y+1/2, -z'
'-x, -y, -z'
'x, -y, z'
'-x+1/2, -y+1/2, -z'
'x+1/2, -y+1/2, z'

loop_
_atom_site_label
_atom_site_type_symbol
_atom_site_fract_x
_atom_site_fract_y
_atom_site_fract_z
_atom_site_U_iso_or_equiv
_atom_site_adp_type
_atom_site_occupancy
_atom_site_site_symmetry_order
_atom_site_calc_flag
_atom_site_refinement_flags_posn
_atom_site_refinement_flags_adp
_atom_site_refinement_flags_occupancy
_atom_site_disorder_assembly
_atom_site_disorder_group
Au1 Au 0.500000 0.000000 0.500000 0.01669(18) Uani 1 4 d S T P . .
C1 C 0.491(2) 0.0544(5) 0.677(2) 0.0172(15) Uani 0.5 1 d . . P A -1
N1 N 0.4779(19) 0.0848(4) 0.7800(17) 0.0172(15) Uani 0.5 1 d . . P A -1
N2 N 0.4591(18) 0.2242(4) 1.3372(17) 0.017(2) Uani 0.5 1 d . . P A -1
N3 N 0.4726(19) 0.2662(4) 1.2852(18) 0.018(2) Uani 0.5 1 d . . P A -1
C2 C 0.476(2) 0.1195(3) 0.9160(15) 0.019(2) Uani 0.5 1 d G . P A -1
C3 C 0.488(3) 0.1667(4) 0.8634(14) 0.053(4) Uani 0.5 1 d G . P A -1
H3 H 0.501085 0.174593 0.734824 0.064 Uiso 0.5 1 calc R U P A -1
C4 C 0.482(4) 0.2023(3) 0.9989(18) 0.053(4) Uani 0.5 1 d G . P A -1
H4 H 0.490768 0.234525 0.963012 0.064 Uiso 0.5 1 calc R U P A -1
C5 C 0.4636(19) 0.1907(3) 1.1871(15) 0.016(2) Uani 0.5 1 d G . P A -1
C6 C 0.451(3) 0.1435(4) 1.2396(15) 0.053(4) Uani 0.5 1 d G . P A -1
H6 H 0.438424 0.135538 1.368220 0.064 Uiso 0.5 1 calc R U P A -1
C7 C 0.457(3) 0.1079(3) 1.1041(18) 0.053(4) Uani 0.5 1 d G . P A -1
H7 H 0.448740 0.075605 1.140034 0.064 Uiso 0.5 1 calc R U P A -1
C8 C 0.4721(17) 0.3009(3) 1.4300(13) 0.015(2) Uani 0.5 1 d G . P A -1
C9 C 0.480(3) 0.3483(3) 1.3773(14) 0.032(4) Uani 0.5 1 d G . P A -1
H9 H 0.488621 0.356406 1.247886 0.038 Uiso 0.5 1 calc R U P A -1
C10 C 0.475(3) 0.3836(2) 1.5140(18) 0.032(6) Uani 0.5 1 d G . P A -1
H10 H 0.480079 0.415980 1.477990 0.039 Uiso 0.5 1 calc R U P A -1
C11 C 0.462(3) 0.3717(3) 1.7034(16) 0.037(3) Uani 0.5 1 d G . P A -1
H11 H 0.458441 0.395904 1.796768 0.044 Uiso 0.5 1 calc R U P A -1
C12 C 0.454(3) 0.3244(4) 1.7560(13) 0.037(3) Uani 0.5 1 d G . P A -1
H12 H 0.445344 0.316252 1.885446 0.044 Uiso 0.5 1 calc R U P A -1
C13 C 0.459(2) 0.2890(3) 1.6193(15) 0.039(5) Uani 0.5 1 d G . P A -1
H13 H 0.453886 0.256676 1.655345 0.047 Uiso 0.5 1 calc R U P A -1
S1 S -0.0508(14) 0.0136(3) 1.1105(12) 0.0183(13) Uani 0.25 1 d D . P B -1
O1 O 0.047(3) -0.0115(10) 1.285(4) 0.029(2) Uani 0.25 1 d D . P B -1
O2 O -0.268(3) 0.0052(13) 1.050(5) 0.029(2) Uani 0.25 1 d D . P B -1
O3 O 0.008(4) 0.0624(7) 1.107(4) 0.029(2) Uani 0.25 1 d D . P B -1
C14 C 0.070(4) -0.0112(10) 0.922(3) 0.0183(13) Uani 0.25 1 d D . P B -1
F1 F 0.002(3) 0.0079(9) 0.746(3) 0.029(2) Uani 0.25 1 d D . P B -1
F2 F 0.270(3) -0.0026(14) 0.971(4) 0.029(2) Uani 0.25 1 d D . P B -1
F3 F 0.052(3) -0.0584(8) 0.901(4) 0.029(2) Uani 0.25 1 d D . P B -1

loop_
_atom_site_aniso_label
_atom_site_aniso_U_11
_atom_site_aniso_U_22
_atom_site_aniso_U_33
_atom_site_aniso_U_23
_atom_site_aniso_U_13
_atom_site_aniso_U_12
Au1 0.0255(3) 0.0119(2) 0.0128(3) 0.000 0.00439(18) 0.000
C1 0.026(4) 0.017(3) 0.008(3) -0.008(3) 0.000(3) 0.003(3)
N1 0.026(4) 0.017(3) 0.008(3) -0.008(3) 0.000(3) 0.003(3)
N2 0.019(5) 0.022(5) 0.011(5) -0.004(4) 0.006(4) 0.003(4)
N3 0.024(5) 0.021(5) 0.011(5) -0.004(4) 0.007(4) 0.003(4)
C2 0.019(6) 0.021(6) 0.017(6) -0.007(5) 0.002(5) -0.003(4)
C3 0.125(12) 0.023(4) 0.020(4) -0.002(4) 0.032(6) -0.006(6)
C4 0.125(12) 0.023(4) 0.020(4) -0.002(4) 0.032(6) -0.006(6)
C5 0.017(5) 0.022(6) 0.011(6) -0.003(4) 0.005(4) -0.003(4)
C6 0.125(12) 0.023(4) 0.020(4) -0.002(4) 0.032(6) -0.006(6)
C7 0.125(12) 0.023(4) 0.020(4) -0.002(4) 0.032(6) -0.006(6)
C8 0.016(5) 0.019(6) 0.010(5) -0.001(4) 0.002(4) 0.003(4)
C9 0.065(12) 0.017(6) 0.019(7) -0.003(5) 0.021(8) -0.007(6)
C10 0.051(16) 0.023(6) 0.022(8) -0.014(7) 0.007(8) -0.013(7)
C11 0.077(10) 0.022(5) 0.014(5) -0.006(4) 0.015(6) 0.005(5)
C12 0.077(10) 0.022(5) 0.014(5) -0.006(4) 0.015(6) 0.005(5)
C13 0.088(16) 0.017(7) 0.018(8) -0.004(6) 0.024(9) -0.009(8)
S1 0.027(3) 0.018(2) 0.011(3) 0.0015(19) 0.006(3) -0.0009(17)
O1 0.030(4) 0.032(5) 0.027(4) 0.001(3) 0.010(3) 0.004(5)
O2 0.030(4) 0.032(5) 0.027(4) 0.001(3) 0.010(3) 0.004(5)
O3 0.030(4) 0.032(5) 0.027(4) 0.001(3) 0.010(3) 0.004(5)
C14 0.027(3) 0.018(2) 0.011(3) 0.0015(19) 0.006(3) -0.0009(17)
F1 0.030(4) 0.032(5) 0.027(4) 0.001(3) 0.010(3) 0.004(5)
F2 0.030(4) 0.032(5) 0.027(4) 0.001(3) 0.010(3) 0.004(5)
F3 0.030(4) 0.032(5) 0.027(4) 0.001(3) 0.010(3) 0.004(5)

loop_
_atom_type_symbol
_atom_type_description
_atom_type_scat_dispersion_real
_atom_type_scat_dispersion_imag
_atom_type_scat_source
C C 0.0033 0.0016 'International Tables Vol C Tables 4.2.6.8 and 6.1.1.4'
H H 0.0000 0.0000 'International Tables Vol C Tables 4.2.6.8 and 6.1.1.4'
Au Au -2.0133 8.8022 'International Tables Vol C Tables 4.2.6.8 and 6.1.1.4'
F F 0.0171 0.0103 'International Tables Vol C Tables 4.2.6.8 and 6.1.1.4'
N N 0.0061 0.0033 'International Tables Vol C Tables 4.2.6.8 and 6.1.1.4'
O O 0.0106 0.0060 'International Tables Vol C Tables 4.2.6.8 and 6.1.1.4'
S S 0.1246 0.1234 'International Tables Vol C Tables 4.2.6.8 and 6.1.1.4'

loop_
_geom_angle_atom_site_label_1
_geom_angle_atom_site_label_2
_geom_angle_atom_site_label_3
_geom_angle
_geom_angle_site_symmetry_1
_geom_angle_site_symmetry_3
_geom_angle_publ_flag
N1 C1 Au1 176.9(14) . . ?
C1 N1 C2 175.0(14) . . ?
N3 N2 C5 113.7(11) . . ?
N2 N3 C8 115.9(11) . . ?
N1 C2 C3 119.5(9) . . ?
N1 C2 C7 120.5(9) . . ?
C3 C2 C7 120.0 . . ?
C4 C3 C2 120.0 . . ?
C4 C3 H3 120.0 . . ?
C2 C3 H3 120.0 . . ?
C5 C4 C3 120.0 . . ?
C5 C4 H4 120.0 . . ?
C3 C4 H4 120.0 . . ?
C4 C5 C6 120.0 . . ?
C4 C5 N2 124.5(9) . . ?
C6 C5 N2 115.5(9) . . ?
C5 C6 C7 120.0 . . ?
C5 C6 H6 120.0 . . ?
C7 C6 H6 120.0 . . ?
C6 C7 C2 120.0 . . ?
C6 C7 H7 120.0 . . ?
C2 C7 H7 120.0 . . ?
C9 C8 C13 120.0 . . ?
C9 C8 N3 118.1(8) . . ?
C13 C8 N3 121.9(8) . . ?
C8 C9 C10 120.0 . . ?
C8 C9 H9 120.0 . . ?
C10 C9 H9 120.0 . . ?
C11 C10 C9 120.0 . . ?
C11 C10 H10 120.0 . . ?
C9 C10 H10 120.0 . . ?
C10 C11 C12 120.0 . . ?
C10 C11 H11 120.0 . . ?
C12 C11 H11 120.0 . . ?
C13 C12 C11 120.0 . . ?
C13 C12 H12 120.0 . . ?
C11 C12 H12 120.0 . . ?
C12 C13 C8 120.0 . . ?
C12 C13 H13 120.0 . . ?
C8 C13 H13 120.0 . . ?
O3 S1 O2 114.5(14) . . ?
O3 S1 O1 114.0(14) . . ?
O2 S1 O1 114.8(14) . . ?
O3 S1 C14 101.0(13) . . ?
O2 S1 C14 107.0(18) . . ?
O1 S1 C14 103.6(14) . . ?
F2 C14 F1 107.2(18) . . ?
F2 C14 F3 105.7(19) . . ?
F1 C14 F3 107.2(16) . . ?
F2 C14 S1 108(2) . . ?
F1 C14 S1 113.3(18) . . ?
F3 C14 S1 114.6(18) . . ?

loop_
_geom_bond_atom_site_label_1
_geom_bond_atom_site_label_2
_geom_bond_distance
_geom_bond_site_symmetry_2
_geom_bond_publ_flag
Au1 C1 1.982(12) . ?
C1 N1 1.138(16) . ?
N1 C2 1.369(13) . ?
N2 N3 1.249(18) . ?
N2 C5 1.422(13) . ?
N3 C8 1.412(13) . ?
C2 C3 1.3900 . ?
C2 C7 1.3900 . ?
C3 C4 1.3900 . ?
C3 H3 0.9500 . ?
C4 C5 1.3900 . ?
C4 H4 0.9500 . ?
C5 C6 1.3900 . ?
C6 C7 1.3900 . ?
C6 H6 0.9500 . ?
C7 H7 0.9500 . ?
C8 C9 1.3900 . ?
C8 C13 1.3900 . ?
C9 C10 1.3900 . ?
C9 H9 0.9500 . ?
C10 C11 1.3900 . ?
C10 H10 0.9500 . ?
C11 C12 1.3900 . ?
C11 H11 0.9500 . ?
C12 C13 1.3900 . ?
C12 H12 0.9500 . ?
C13 H13 0.9500 . ?
S1 O3 1.436(16) . ?
S1 O2 1.446(15) . ?
S1 O1 1.448(15) . ?
S1 C14 1.828(17) . ?
C14 F2 1.333(19) . ?
C14 F1 1.339(18) . ?
C14 F3 1.341(18) . ?

loop_
_geom_torsion_atom_site_label_1
_geom_torsion_atom_site_label_2
_geom_torsion_atom_site_label_3
_geom_torsion_atom_site_label_4
_geom_torsion
_geom_torsion_site_symmetry_1
_geom_torsion_site_symmetry_2
_geom_torsion_site_symmetry_3
_geom_torsion_site_symmetry_4
_geom_torsion_publ_flag
C5 N2 N3 C8 -179.0(10) . . . . ?
N1 C2 C3 C4 178.7(11) . . . . ?
C7 C2 C3 C4 0.0 . . . . ?
C2 C3 C4 C5 0.0 . . . . ?
C3 C4 C5 C6 0.0 . . . . ?
C3 C4 C5 N2 179.0(11) . . . . ?
N3 N2 C5 C4 0.3(18) . . . . ?
N3 N2 C5 C6 179.4(13) . . . . ?
C4 C5 C6 C7 0.0 . . . . ?
N2 C5 C6 C7 -179.1(10) . . . . ?
C5 C6 C7 C2 0.0 . . . . ?
N1 C2 C7 C6 -178.7(12) . . . . ?
C3 C2 C7 C6 0.0 . . . . ?
N2 N3 C8 C9 -177.9(12) . . . . ?
N2 N3 C8 C13 0.6(17) . . . . ?
C13 C8 C9 C10 0.0 . . . . ?
N3 C8 C9 C10 178.5(11) . . . . ?
C8 C9 C10 C11 0.0 . . . . ?
C9 C10 C11 C12 0.0 . . . . ?
C10 C11 C12 C13 0.0 . . . . ?
C11 C12 C13 C8 0.0 . . . . ?
C9 C8 C13 C12 0.0 . . . . ?
N3 C8 C13 C12 -178.4(12) . . . . ?
O3 S1 C14 F2 58(2) . . . . ?
O2 S1 C14 F2 178(2) . . . . ?
O1 S1 C14 F2 -60(2) . . . . ?
O3 S1 C14 F1 -61(2) . . . . ?
O2 S1 C14 F1 59(2) . . . . ?
O1 S1 C14 F1 -179(2) . . . . ?
O3 S1 C14 F3 175(2) . . . . ?
O2 S1 C14 F3 -64(2) . . . . ?
O1 S1 C14 F3 57(2) . . . . ?
